data_2200111
loop_
_publ_author_name
'Filguieras, Carlos A. L.'
'Horn Jr, Adolfo'
'Skakle, Janet M. S.'
'Wardell, James L.'

_publ_section_title
;
 Tetramethylammonium pentaiodide
;
_journal_issue 4
_journal_name_full 'Acta Crystallographica Section E'
_journal_page_first o338
_journal_page_last o340
_journal_paper_doi 10.1107/S1600536801004536
_journal_volume 57
_journal_year 2001
_chemical_formula_iupac 'C4 H12 N 1+, I5 1-'
_chemical_formula_moiety 'C4 H12 N 1+, I5 1-'
_chemical_formula_sum 'C4 H12 I5 N'
_chemical_formula_weight 708.64
_chemical_name_systematic
;
Tetramethylammonium pentaiodide
;
_space_group_IT_number 15
_symmetry_cell_setting monoclinic
_symmetry_space_group_name_Hall '-C 2yc'
_symmetry_space_group_name_H-M 'C 1 2/c 1'
_audit_creation_method SHELXL-97
_cell_angle_alpha 90.00
_cell_angle_beta 107.801(2)
_cell_angle_gamma 90.00
_cell_formula_units_Z 4
_cell_length_a 13.3110(10)
_cell_length_b 13.5395(11)
_cell_length_c 8.8727(7)
_cell_measurement_reflns_used 2244
_cell_measurement_temperature 296(2)
_cell_measurement_theta_max 29.421
_cell_measurement_theta_min 2.409
_cell_volume 1522.5(2)
_computing_cell_refinement 'SAINT (Bruker, 1999)'
_computing_data_collection 'SMART (Bruker, 1999)'
_computing_data_reduction SAINT
_computing_molecular_graphics
;
ATOMS (Dowty, 1999) and ORTEP-3 (Farrugia, 1999)
;
_computing_publication_material 'CIFTAB (Sheldrick, 1997)'
_computing_structure_refinement 'SHELXL97 (Sheldrick, 1997)'
_computing_structure_solution 'SHELXS86 (Sheldrick, 1990)'
_diffrn_ambient_temperature 296(2)
_diffrn_measurement_device_type 'Bruker SMART 1000 Area CCD'
_diffrn_measurement_method \f--\w
_diffrn_radiation_monochromator graphite
_diffrn_radiation_source 'fine-focus sealed tube'
_diffrn_radiation_type MoK\a
_diffrn_radiation_wavelength .71073
_diffrn_reflns_av_R_equivalents .0321
_diffrn_reflns_av_sigmaI/netI .0303
_diffrn_reflns_limit_h_max 18
_diffrn_reflns_limit_h_min -10
_diffrn_reflns_limit_k_max 18
_diffrn_reflns_limit_k_min -18
_diffrn_reflns_limit_l_max 11
_diffrn_reflns_limit_l_min -12
_diffrn_reflns_number 4712
_diffrn_reflns_theta_max 30.87
_diffrn_reflns_theta_min 2.20
_exptl_absorpt_coefficient_mu 10.173
_exptl_absorpt_correction_T_max .906
_exptl_absorpt_correction_T_min .742
_exptl_absorpt_correction_type multi-scan
_exptl_absorpt_process_details '(SADABS; Bruker, 1999)'
_exptl_crystal_colour 'dark purple'
_exptl_crystal_density_diffrn 3.092
_exptl_crystal_density_method 'not measured'
_exptl_crystal_description prism
_exptl_crystal_F_000 1232
_exptl_crystal_size_max .60
_exptl_crystal_size_mid .50
_exptl_crystal_size_min .50
_refine_diff_density_max 1.482
_refine_diff_density_min -1.473
_refine_ls_extinction_coef .00143(18)
_refine_ls_extinction_method SHELXL
_refine_ls_goodness_of_fit_ref 1.049
_refine_ls_hydrogen_treatment constr
_refine_ls_matrix_type full
_refine_ls_number_parameters 48
_refine_ls_number_reflns 2182
_refine_ls_number_restraints 0
_refine_ls_restrained_S_all 1.049
_refine_ls_R_factor_all .0679
_refine_ls_R_factor_gt .0515
_refine_ls_shift/su_max .000
_refine_ls_shift/su_mean .000
_refine_ls_structure_factor_coef Fsqd
_refine_ls_weighting_details 'w = 1/[\s^2^(Fo^2^)+(0.0740P)^2^+6.1215P] where P = (Fo^2^+2Fc^2^)/3'
_refine_ls_weighting_scheme calc
_refine_ls_wR_factor_ref .1428
_reflns_number_gt 1622
_reflns_number_total 2182
_reflns_threshold_expression I>2\s(I)
_cod_data_source_file bt6024.cif
_cod_data_source_block I
_cod_original_sg_symbol_H-M 'C 2/c'
_cod_original_formula_sum 'C4 H12 N, I5'
_cod_database_code 2200111

loop_
_symmetry_equiv_pos_as_xyz
'x, y, z'
'-x, y, -z+1/2'
'x+1/2, y+1/2, z'
'-x+1/2, y+1/2, -z+1/2'
'-x, -y, -z'
'x, -y, z-1/2'
'-x+1/2, -y+1/2, -z'
'x+1/2, -y+1/2, z-1/2'

loop_
_atom_site_label
_atom_site_fract_x
_atom_site_fract_y
_atom_site_fract_z
_atom_site_U_iso_or_equiv
_atom_site_adp_type
_atom_site_calc_flag
_atom_site_refinement_flags
_atom_site_occupancy
_atom_site_disorder_assembly
_atom_site_disorder_group
_atom_site_type_symbol
I1 .0000 .17657(6) .2500 .0682(3) Uani d S 1 . . I
I2 .16060(4) .01915(4) .19877(6) .0605(2) Uani d . 1 . . I
I3 .30588(5) -.12546(5) .18005(8) .0750(3) Uani d . 1 . . I
N1 .0000 .6882(8) .2500 .075(3) Uani d S 1 . . N
C1 .032(2) .6330(18) .135(2) .210(14) Uani d G 1 . . C
H1A -.0277 .5980 .0673 .316 Uiso calc R 1 . . H
H1B .0859 .5868 .1872 .316 Uiso calc R 1 . . H
H1C .0589 .6774 .0718 .316 Uiso calc R 1 . . H
C2 .084(3) .748(3) .333(4) .33(3) Uani d G 1 . . C
H2A .1427 .7387 .2930 .494 Uiso calc R 1 . . H
H2B .1050 .7316 .4436 .494 Uiso calc R 1 . . H
H2C .0626 .8164 .3201 .494 Uiso calc R 1 . . H

loop_
_atom_site_aniso_label
_atom_site_aniso_U_11
_atom_site_aniso_U_22
_atom_site_aniso_U_33
_atom_site_aniso_U_12
_atom_site_aniso_U_13
_atom_site_aniso_U_23
I1 .0614(5) .0515(4) .1039(7) .000 .0432(4) .000
I2 .0564(3) .0629(4) .0645(4) -.0039(2) .0222(2) -.0007(2)
I3 .0687(4) .0790(5) .0831(5) .0114(3) .0316(3) -.0031(3)
N1 .088(8) .059(6) .091(8) .000 .045(6) .000
C1 .31(3) .20(2) .152(17) .15(2) .12(2) .017(16)
C2 .38(5) .35(5) .33(5) -.26(5) .21(4) -.11(4)

loop_
_atom_type_symbol
_atom_type_description
_atom_type_scat_dispersion_real
_atom_type_scat_dispersion_imag
_atom_type_scat_source
C C .0033 .0016 'International Tables Vol C Tables 4.2.6.8 and 6.1.1.4'
H H .0000 .0000 'International Tables Vol C Tables 4.2.6.8 and 6.1.1.4'
I I -.4742 1.8119 'International Tables Vol C Tables 4.2.6.8 and 6.1.1.4'
N N .0061 .0033 'International Tables Vol C Tables 4.2.6.8 and 6.1.1.4'

loop_
_geom_angle_atom_site_label_1
_geom_angle_atom_site_label_2
_geom_angle_atom_site_label_3
_geom_angle_site_symmetry_1
_geom_angle_site_symmetry_3
_geom_angle
I2 I1 I2 . 2 94.79(3)
I3 I2 I1 . . 175.11(2)
C2 N1 C2 2 . 109(3)
C2 N1 C1 2 . 106.9(16)
C2 N1 C1 . . 108.5(16)
C2 N1 C1 2 2 108.5(16)
C2 N1 C1 . 2 106.9(16)
C1 N1 C1 . 2 117(2)
N1 C1 H1A . . 109.5
N1 C1 H1B . . 109.5
H1A C1 H1B . . 109.5
N1 C1 H1C . . 109.5
H1A C1 H1C . . 109.5
H1B C1 H1C . . 109.5
N1 C2 H2A . . 109.5
N1 C2 H2B . . 109.5
H2A C2 H2B . . 109.5
N1 C2 H2C . . 109.5
H2A C2 H2C . . 109.5
H2B C2 H2C . . 109.5

loop_
_geom_bond_atom_site_label_1
_geom_bond_atom_site_label_2
_geom_bond_site_symmetry_2
_geom_bond_distance
_geom_bond_publ_flag
I1 I2 . 3.1485(8) ?
I1 I2 2 3.1486(8) ?
I2 I3 . 2.7923(8) ?
N1 C2 2 1.40(3) ?
N1 C2 . 1.40(3) ?
N1 C1 . 1.433(17) ?
N1 C1 2 1.433(17) ?
C1 H1A . .9600 ?
C1 H1B . .9600 ?
C1 H1C . .9600 ?
C2 H2A . .9600 ?
C2 H2B . .9600 ?
C2 H2C . .9600 ?
